data_7222036
loop_
_publ_author_name
'Kamyabi, Mohammad Ali'
'Soleymani-Bonoti, Fatemeh'
'Bikas, Rahman'
'Hosseini-Monfared, Hassan'
'Arshadi, Nematollah'
'Siczek, Milosz'
'Lis, Tadeusz'

_publ_section_title
;
 Molecular oxygen reduction catalyzed by a highly oxidative resistant
 complex of cobalt-hydrazone at the liquid/liquid interface.
;
_journal_issue 48
_journal_name_full 'Physical chemistry chemical physics : PCCP'
_journal_page_first 32161
_journal_page_last 32172
_journal_paper_doi 10.1039/c5cp04695e
_journal_volume 17
_journal_year 2015
_chemical_formula_moiety 'C25 H19 Cl2 Co N6 O, C H4 O'
_chemical_formula_sum 'C26 H23 Cl2 Co N6 O2'
_chemical_formula_weight 581.33
_chemical_name_systematic
; 
 ? 
;
_space_group_IT_number 2
_symmetry_cell_setting triclinic
_symmetry_space_group_name_Hall '-P 1'
_symmetry_space_group_name_H-M 'P -1'
_atom_sites_solution_hydrogens geom
_atom_sites_solution_primary direct
_atom_sites_solution_secondary difmap
_audit_creation_method SHELXL-97
_audit_update_record
;
2014-10-16 deposited with the CCDC.
2015-09-04 downloaded from the CCDC.
;
_cell_angle_alpha 91.53(3)
_cell_angle_beta 103.39(3)
_cell_angle_gamma 100.48(3)
_cell_formula_units_Z 2
_cell_length_a 8.924(3)
_cell_length_b 10.108(3)
_cell_length_c 14.354(5)
_cell_measurement_reflns_used 8374
_cell_measurement_temperature 100(2)
_cell_measurement_theta_max 35.08
_cell_measurement_theta_min 2.93
_cell_volume 1235.4(7)
_computing_cell_refinement 'CrysAlis RED, Agilent Technologies, 2010'
_computing_data_collection 'CrysAlis CCD, Agilent Technologies, 2010'
_computing_data_reduction 'CrysAlis RED, Agilent Technologies, 2010'
_computing_structure_refinement 'SHELXL-97 (Sheldrick, 2008)'
_computing_structure_solution 'SHELXS-97 (Sheldrick, 2008)'
_diffrn_ambient_temperature 100(2)
_diffrn_measured_fraction_theta_full 0.998
_diffrn_measured_fraction_theta_max 0.802
_diffrn_measurement_device_type 'KM4 CCD'
_diffrn_measurement_method \w
_diffrn_radiation_monochromator graphite
_diffrn_radiation_source 'fine-focus sealed tube'
_diffrn_radiation_type MoK\a
_diffrn_radiation_wavelength 0.71073
_diffrn_reflns_av_R_equivalents 0.0373
_diffrn_reflns_av_sigmaI/netI 0.0683
_diffrn_reflns_limit_h_max 10
_diffrn_reflns_limit_h_min -14
_diffrn_reflns_limit_k_max 16
_diffrn_reflns_limit_k_min -16
_diffrn_reflns_limit_l_max 23
_diffrn_reflns_limit_l_min -18
_diffrn_reflns_number 19511
_diffrn_reflns_theta_full 25.50
_diffrn_reflns_theta_max 35.08
_diffrn_reflns_theta_min 2.93
_exptl_absorpt_coefficient_mu 0.949
_exptl_absorpt_correction_T_max 0.892
_exptl_absorpt_correction_T_min 0.747
_exptl_absorpt_correction_type analytical
_exptl_absorpt_process_details
;
CrysAlis RED, Oxford Diffraction Ltd.,
Version 1.171.33.66 
Analytical numeric absorption correction using a multifaceted crystal
            model based on expressions derived by R.C. Clark & J.S. Reid.
(Clark, R. C. & Reid, J. S. (1995). Acta Cryst. A51, 887-897)
;
_exptl_crystal_colour brown
_exptl_crystal_density_diffrn 1.563
_exptl_crystal_density_method 'not measured'
_exptl_crystal_description block
_exptl_crystal_F_000 596
_exptl_crystal_size_max 0.28
_exptl_crystal_size_mid 0.19
_exptl_crystal_size_min 0.13
_refine_diff_density_max 1.314
_refine_diff_density_min -0.689
_refine_diff_density_rms 0.112
_refine_ls_extinction_method none
_refine_ls_goodness_of_fit_ref 1.001
_refine_ls_hydrogen_treatment constr
_refine_ls_matrix_type full
_refine_ls_number_parameters 336
_refine_ls_number_reflns 8790
_refine_ls_number_restraints 0
_refine_ls_restrained_S_all 1.001
_refine_ls_R_factor_all 0.0876
_refine_ls_R_factor_gt 0.0501
_refine_ls_shift/su_max 0.001
_refine_ls_shift/su_mean 0.000
_refine_ls_structure_factor_coef Fsqd
_refine_ls_weighting_details 'calc w=1/[\s^2^(Fo^2^)+(0.0570P)^2^] where P=(Fo^2^+2Fc^2^)/3'
_refine_ls_weighting_scheme calc
_refine_ls_wR_factor_gt 0.1062
_refine_ls_wR_factor_ref 0.1141
_reflns_number_gt 5594
_reflns_number_total 8790
_reflns_threshold_expression >2sigma(I)
_cod_data_source_file c5cp04695e2.cif
_cod_data_source_block b1251a
_cod_depositor_comments 'Adding full bibliography for 7222036.cif.'
_cod_original_sg_symbol_Hall -P1
_cod_original_sg_symbol_H-M P-1
_cod_database_code 7222036

loop_
_symmetry_equiv_pos_as_xyz
'x, y, z'
'-x, -y, -z'

loop_
_atom_site_label
_atom_site_type_symbol
_atom_site_fract_x
_atom_site_fract_y
_atom_site_fract_z
_atom_site_U_iso_or_equiv
_atom_site_adp_type
_atom_site_occupancy
_atom_site_symmetry_multiplicity
_atom_site_calc_flag
_atom_site_refinement_flags
Co Co 0.37433(3) 0.65747(3) 0.81871(2) 0.01384(7) Uani 1 1 d .
Cl1 Cl 0.30847(6) 0.47832(5) 0.90078(4) 0.01803(11) Uani 1 1 d .
Cl2 Cl 0.44667(6) 0.83495(5) 0.73730(4) 0.01802(11) Uani 1 1 d .
C11 C 0.6375(3) 0.5545(2) 0.79962(15) 0.0173(4) Uani 1 1 d .
N1 N 0.6026(2) 0.64591(17) 0.85906(13) 0.0166(4) Uani 1 1 d .
C31 C 0.7184(3) 0.7124(2) 0.92911(15) 0.0189(4) Uani 1 1 d .
H31 H 0.6958 0.7797 0.9683 0.023 Uiso 1 1 calc R
C41 C 0.8705(3) 0.6890(2) 0.94824(16) 0.0204(4) Uani 1 1 d .
H41 H 0.9489 0.7375 1.0004 0.024 Uiso 1 1 calc R
C51 C 0.9063(3) 0.5939(2) 0.89023(16) 0.0207(4) Uani 1 1 d .
H51 H 1.0092 0.5748 0.9022 0.025 Uiso 1 1 calc R
C61 C 0.7885(3) 0.5269(2) 0.81398(16) 0.0203(4) Uani 1 1 d .
H61 H 0.8105 0.4628 0.7720 0.024 Uiso 1 1 calc R
C12 C 0.2334(2) 0.85506(19) 0.89932(15) 0.0150(4) Uani 1 1 d .
N2 N 0.3418(2) 0.77426(17) 0.91851(13) 0.0156(3) Uani 1 1 d .
C32 C 0.4193(3) 0.7666(2) 1.01016(15) 0.0186(4) Uani 1 1 d .
H32 H 0.4882 0.7044 1.0231 0.022 Uiso 1 1 calc R
C42 C 0.4031(3) 0.8451(2) 1.08617(16) 0.0211(4) Uani 1 1 d .
H42 H 0.4628 0.8395 1.1495 0.025 Uiso 1 1 calc R
C52 C 0.2977(3) 0.9323(2) 1.06817(16) 0.0215(5) Uani 1 1 d .
H52 H 0.2852 0.9889 1.1186 0.026 Uiso 1 1 calc R
C62 C 0.2115(3) 0.9347(2) 0.97530(15) 0.0184(4) Uani 1 1 d .
H62 H 0.1360 0.9912 0.9623 0.022 Uiso 1 1 calc R
C13 C 0.5153(3) 0.3818(2) 0.65237(15) 0.0166(4) Uani 1 1 d .
C23 C 0.4303(3) 0.2513(2) 0.65194(16) 0.0194(4) Uani 1 1 d .
H23 H 0.3706 0.2303 0.6983 0.023 Uiso 1 1 calc R
C33 C 0.4328(3) 0.1523(2) 0.58382(17) 0.0238(5) Uani 1 1 d .
H33 H 0.3756 0.0633 0.5836 0.029 Uiso 1 1 calc R
C43 C 0.5192(3) 0.1840(2) 0.51639(17) 0.0248(5) Uani 1 1 d .
H43 H 0.5198 0.1166 0.4691 0.030 Uiso 1 1 calc R
C53 C 0.6052(3) 0.3132(2) 0.51681(16) 0.0238(5) Uani 1 1 d .
H53 H 0.6649 0.3336 0.4704 0.029 Uiso 1 1 calc R
C63 C 0.6040(3) 0.4126(2) 0.58506(16) 0.0211(4) Uani 1 1 d .
H63 H 0.6632 0.5010 0.5858 0.025 Uiso 1 1 calc R
C14 C 0.0339(3) 0.9570(2) 0.77799(15) 0.0159(4) Uani 1 1 d .
C24 C -0.1232(3) 0.9255(2) 0.72865(16) 0.0188(4) Uani 1 1 d .
H24 H -0.1744 0.8336 0.7155 0.023 Uiso 1 1 calc R
C34 C -0.2062(3) 1.0268(2) 0.69832(16) 0.0210(4) Uani 1 1 d .
H34 H -0.3133 1.0040 0.6644 0.025 Uiso 1 1 calc R
C44 C -0.1321(3) 1.1620(2) 0.71778(16) 0.0220(5) Uani 1 1 d .
H44 H -0.1885 1.2313 0.6969 0.026 Uiso 1 1 calc R
C54 C 0.0227(3) 1.1946(2) 0.76718(16) 0.0232(5) Uani 1 1 d .
H54 H 0.0727 1.2866 0.7810 0.028 Uiso 1 1 calc R
C64 C 0.1073(3) 1.0935(2) 0.79720(15) 0.0189(4) Uani 1 1 d .
H64 H 0.2146 1.1171 0.8307 0.023 Uiso 1 1 calc R
C1 C 0.5060(3) 0.4881(2) 0.72207(15) 0.0169(4) Uani 1 1 d .
N3 N 0.3780(2) 0.53166(17) 0.72223(12) 0.0156(3) Uani 1 1 d .
N4 N 0.2361(2) 0.48428(17) 0.66190(13) 0.0175(4) Uani 1 1 d .
H4 H 0.2209 0.4169 0.6185 0.021 Uiso 1 1 calc R
C2 C 0.1163(3) 0.5489(2) 0.67293(15) 0.0158(4) Uani 1 1 d .
O1 O -0.01447(18) 0.51795(15) 0.61954(11) 0.0202(3) Uani 1 1 d .
N5 N 0.1663(2) 0.64485(17) 0.75045(12) 0.0156(3) Uani 1 1 d .
N6 N 0.0844(2) 0.74524(17) 0.74028(12) 0.0162(4) Uani 1 1 d .
C3 C 0.1241(2) 0.8476(2) 0.80394(15) 0.0158(4) Uani 1 1 d .
O2 O -0.1476(2) 0.68854(16) 0.49888(11) 0.0242(3) Uani 1 1 d .
H2 H -0.1159 0.6471 0.5473 0.036 Uiso 1 1 calc R
C4 C -0.0343(3) 0.8068(3) 0.49725(19) 0.0338(6) Uani 1 1 d .
H4A H -0.0118 0.8613 0.5581 0.051 Uiso 1 1 calc R
H4B H -0.0754 0.8594 0.4442 0.051 Uiso 1 1 calc R
H4C H 0.0625 0.7811 0.4883 0.051 Uiso 1 1 calc R

loop_
_atom_site_aniso_label
_atom_site_aniso_U_11
_atom_site_aniso_U_22
_atom_site_aniso_U_33
_atom_site_aniso_U_23
_atom_site_aniso_U_13
_atom_site_aniso_U_12
Co 0.01629(15) 0.01079(13) 0.01491(14) -0.00185(10) 0.00372(11) 0.00426(10)
Cl1 0.0208(3) 0.0141(2) 0.0192(2) 0.00200(18) 0.0043(2) 0.00394(19)
Cl2 0.0219(3) 0.0149(2) 0.0179(2) 0.00074(18) 0.0064(2) 0.0033(2)
C11 0.0195(11) 0.0150(9) 0.0184(10) -0.0019(8) 0.0061(8) 0.0048(8)
N1 0.0191(9) 0.0122(8) 0.0195(9) 0.0007(7) 0.0059(7) 0.0041(7)
C31 0.0234(12) 0.0156(9) 0.0185(10) 0.0001(8) 0.0062(9) 0.0045(9)
C41 0.0207(11) 0.0214(11) 0.0175(10) -0.0006(8) 0.0041(9) 0.0009(9)
C51 0.0174(11) 0.0230(11) 0.0231(11) 0.0042(9) 0.0062(9) 0.0053(9)
C61 0.0202(11) 0.0199(10) 0.0226(11) -0.0008(8) 0.0064(9) 0.0069(9)
C12 0.0172(10) 0.0104(8) 0.0175(10) -0.0017(7) 0.0052(8) 0.0020(8)
N2 0.0181(9) 0.0121(8) 0.0172(8) -0.0005(6) 0.0048(7) 0.0037(7)
C32 0.0196(11) 0.0167(10) 0.0200(10) 0.0006(8) 0.0042(9) 0.0053(8)
C42 0.0253(12) 0.0208(10) 0.0164(10) -0.0016(8) 0.0028(9) 0.0055(9)
C52 0.0275(13) 0.0185(10) 0.0203(10) -0.0032(8) 0.0094(9) 0.0048(9)
C62 0.0226(11) 0.0144(9) 0.0202(10) -0.0017(8) 0.0078(9) 0.0055(8)
C13 0.0180(11) 0.0143(9) 0.0181(10) -0.0021(8) 0.0021(8) 0.0076(8)
C23 0.0225(12) 0.0174(10) 0.0208(10) 0.0012(8) 0.0062(9) 0.0088(9)
C33 0.0269(13) 0.0143(10) 0.0291(12) -0.0036(9) 0.0019(10) 0.0082(9)
C43 0.0326(13) 0.0209(11) 0.0221(11) -0.0061(9) 0.0020(10) 0.0154(10)
C53 0.0313(13) 0.0252(11) 0.0197(11) 0.0024(9) 0.0090(10) 0.0139(10)
C63 0.0258(12) 0.0175(10) 0.0227(11) 0.0001(8) 0.0086(9) 0.0082(9)
C14 0.0204(11) 0.0131(9) 0.0161(9) -0.0009(7) 0.0064(8) 0.0061(8)
C24 0.0222(11) 0.0118(9) 0.0233(11) -0.0014(8) 0.0064(9) 0.0046(8)
C34 0.0201(11) 0.0191(10) 0.0241(11) -0.0018(9) 0.0044(9) 0.0060(9)
C44 0.0308(13) 0.0165(10) 0.0224(11) 0.0021(8) 0.0071(10) 0.0125(9)
C54 0.0329(13) 0.0122(9) 0.0245(11) -0.0011(8) 0.0059(10) 0.0060(9)
C64 0.0202(11) 0.0155(9) 0.0195(10) -0.0004(8) 0.0023(9) 0.0031(8)
C1 0.0197(11) 0.0132(9) 0.0193(10) -0.0015(8) 0.0058(9) 0.0056(8)
N3 0.0172(9) 0.0125(8) 0.0174(8) -0.0018(6) 0.0046(7) 0.0031(7)
N4 0.0191(10) 0.0146(8) 0.0180(9) -0.0061(7) 0.0023(7) 0.0047(7)
C2 0.0205(11) 0.0116(9) 0.0163(9) -0.0002(7) 0.0048(8) 0.0056(8)
O1 0.0209(8) 0.0159(7) 0.0221(8) -0.0056(6) 0.0016(7) 0.0049(6)
N5 0.0171(9) 0.0128(8) 0.0166(8) -0.0027(6) 0.0025(7) 0.0050(7)
N6 0.0192(9) 0.0136(8) 0.0177(8) 0.0002(7) 0.0058(7) 0.0068(7)
C3 0.0167(11) 0.0137(9) 0.0185(10) -0.0001(7) 0.0058(8) 0.0046(8)
O2 0.0292(9) 0.0205(8) 0.0207(8) -0.0023(6) -0.0014(7) 0.0091(7)
C4 0.0395(16) 0.0321(14) 0.0277(13) 0.0014(11) 0.0077(12) 0.0019(12)

loop_
_atom_type_symbol
_atom_type_description
_atom_type_scat_dispersion_real
_atom_type_scat_dispersion_imag
_atom_type_scat_source
C C 0.0033 0.0016 'International Tables Vol C Tables 4.2.6.8 and 6.1.1.4'
H H 0.0000 0.0000 'International Tables Vol C Tables 4.2.6.8 and 6.1.1.4'
N N 0.0061 0.0033 'International Tables Vol C Tables 4.2.6.8 and 6.1.1.4'
O O 0.0106 0.0060 'International Tables Vol C Tables 4.2.6.8 and 6.1.1.4'
Cl Cl 0.1484 0.1585 'International Tables Vol C Tables 4.2.6.8 and 6.1.1.4'
Co Co 0.3494 0.9721 'International Tables Vol C Tables 4.2.6.8 and 6.1.1.4'

loop_
_geom_angle_atom_site_label_1
_geom_angle_atom_site_label_2
_geom_angle_atom_site_label_3
_geom_angle
N3 Co N5 83.36(8)
N3 Co N2 172.10(8)
N5 Co N2 90.60(8)
N3 Co N1 81.56(8)
N5 Co N1 164.40(7)
N2 Co N1 104.76(8)
N3 Co Cl2 93.57(6)
N5 Co Cl2 89.66(6)
N2 Co Cl2 91.47(6)
N1 Co Cl2 87.32(6)
N3 Co Cl1 85.87(6)
N5 Co Cl1 91.74(6)
N2 Co Cl1 89.25(6)
N1 Co Cl1 91.14(6)
Cl2 Co Cl1 178.43(2)
N1 C11 C61 121.4(2)
N1 C11 C1 115.22(18)
C61 C11 C1 123.32(19)
C31 N1 C11 117.98(18)
C31 N1 Co 131.31(14)
C11 N1 Co 110.68(15)
N1 C31 C41 123.6(2)
N1 C31 H31 118.2
C41 C31 H31 118.2
C51 C41 C31 118.9(2)
C51 C41 H41 120.5
C31 C41 H41 120.5
C41 C51 C61 118.5(2)
C41 C51 H51 120.8
C61 C51 H51 120.8
C51 C61 C11 119.5(2)
C51 C61 H61 120.3
C11 C61 H61 120.3
N2 C12 C62 119.02(19)
N2 C12 C3 121.53(18)
C62 C12 C3 118.94(18)
C32 N2 C12 119.37(18)
C32 N2 Co 118.85(14)
C12 N2 Co 121.54(14)
N2 C32 C42 123.06(19)
N2 C32 H32 118.5
C42 C32 H32 118.5
C32 C42 C52 118.7(2)
C32 C42 H42 120.7
C52 C42 H42 120.7
C62 C52 C42 118.4(2)
C62 C52 H52 120.8
C42 C52 H52 120.8
C52 C62 C12 121.27(19)
C52 C62 H62 119.4
C12 C62 H62 119.4
C63 C13 C23 120.14(19)
C63 C13 C1 120.12(19)
C23 C13 C1 119.70(19)
C33 C23 C13 120.0(2)
C33 C23 H23 120.0
C13 C23 H23 120.0
C43 C33 C23 119.6(2)
C43 C33 H33 120.2
C23 C33 H33 120.2
C33 C43 C53 120.8(2)
C33 C43 H43 119.6
C53 C43 H43 119.6
C63 C53 C43 120.0(2)
C63 C53 H53 120.0
C43 C53 H53 120.0
C53 C63 C13 119.5(2)
C53 C63 H63 120.3
C13 C63 H63 120.3
C24 C14 C64 118.70(18)
C24 C14 C3 120.13(19)
C64 C14 C3 121.05(19)
C14 C24 C34 120.8(2)
C14 C24 H24 119.6
C34 C24 H24 119.6
C24 C34 C44 120.0(2)
C24 C34 H34 120.0
C44 C34 H34 120.0
C54 C44 C34 119.8(2)
C54 C44 H44 120.1
C34 C44 H44 120.1
C44 C54 C64 120.6(2)
C44 C54 H54 119.7
C64 C54 H54 119.7
C54 C64 C14 120.1(2)
C54 C64 H64 119.9
C14 C64 H64 119.9
N3 C1 C11 112.21(18)
N3 C1 C13 123.4(2)
C11 C1 C13 124.37(18)
C1 N3 N4 125.42(18)
C1 N3 Co 120.22(16)
N4 N3 Co 114.06(13)
N3 N4 C2 115.60(17)
N3 N4 H4 122.2
C2 N4 H4 122.2
O1 C2 N4 120.86(18)
O1 C2 N5 127.72(18)
N4 C2 N5 111.41(18)
N6 N5 C2 112.59(17)
N6 N5 Co 126.42(14)
C2 N5 Co 114.97(13)
C3 N6 N5 119.97(18)
N6 C3 C12 125.86(18)
N6 C3 C14 113.83(19)
C12 C3 C14 119.95(18)
C4 O2 H2 109.5
O2 C4 H4A 109.5
O2 C4 H4B 109.5
H4A C4 H4B 109.5
O2 C4 H4C 109.5
H4A C4 H4C 109.5
H4B C4 H4C 109.5

loop_
_geom_bond_atom_site_label_1
_geom_bond_atom_site_label_2
_geom_bond_distance
Co N3 1.8652(18)
Co N5 1.868(2)
Co N2 1.9381(18)
Co N1 2.011(2)
Co Cl2 2.2450(9)
Co Cl1 2.2495(9)
C11 N1 1.366(3)
C11 C61 1.395(3)
C11 C1 1.461(3)
N1 C31 1.327(3)
C31 C41 1.387(3)
C31 H31 0.9500
C41 C51 1.383(3)
C41 H41 0.9500
C51 C61 1.390(3)
C51 H51 0.9500
C61 H61 0.9500
C12 N2 1.362(3)
C12 C62 1.409(3)
C12 C3 1.477(3)
N2 C32 1.348(3)
C32 C42 1.382(3)
C32 H32 0.9500
C42 C52 1.389(3)
C42 H42 0.9500
C52 C62 1.379(3)
C52 H52 0.9500
C62 H62 0.9500
C13 C63 1.392(3)
C13 C23 1.396(3)
C13 C1 1.475(3)
C23 C33 1.388(3)
C23 H23 0.9500
C33 C43 1.380(3)
C33 H33 0.9500
C43 C53 1.389(3)
C43 H43 0.9500
C53 C63 1.388(3)
C53 H53 0.9500
C63 H63 0.9500
C14 C24 1.390(3)
C14 C64 1.405(3)
C14 C3 1.489(3)
C24 C34 1.393(3)
C24 H24 0.9500
C34 C44 1.396(3)
C34 H34 0.9500
C44 C54 1.374(4)
C44 H44 0.9500
C54 C64 1.397(3)
C54 H54 0.9500
C64 H64 0.9500
C1 N3 1.297(3)
N3 N4 1.354(3)
N4 C2 1.387(3)
N4 H4 0.8800
C2 O1 1.219(3)
C2 N5 1.390(3)
N5 N6 1.347(2)
N6 C3 1.303(3)
O2 C4 1.423(3)
O2 H2 0.8400
C4 H4A 0.9800
C4 H4B 0.9800
C4 H4C 0.9800

loop_
_geom_hbond_atom_site_label_D
_geom_hbond_atom_site_label_H
_geom_hbond_atom_site_label_A
_geom_hbond_distance_DH
_geom_hbond_distance_HA
_geom_hbond_distance_DA
_geom_hbond_angle_DHA
_geom_hbond_site_symmetry_A
N4 H4 O2 0.88 1.88 2.728(3) 160.4 2_566
O2 H2 O1 0.84 1.91 2.709(2) 157.2 .
C54 H54 Cl1 0.95 2.79 3.632(3) 147.7 1_565

loop_
_geom_torsion_atom_site_label_1
_geom_torsion_atom_site_label_2
_geom_torsion_atom_site_label_3
_geom_torsion_atom_site_label_4
_geom_torsion
C61 C11 N1 C31 2.7(3)
C1 C11 N1 C31 -178.02(18)
C61 C11 N1 Co -178.92(16)
C1 C11 N1 Co 0.4(2)
N3 Co N1 C31 176.51(19)
N5 Co N1 C31 161.6(2)
N2 Co N1 C31 -8.3(2)
Cl2 Co N1 C31 82.50(19)
Cl1 Co N1 C31 -97.84(19)
N3 Co N1 C11 -1.60(14)
N5 Co N1 C11 -16.5(3)
N2 Co N1 C11 173.57(13)
Cl2 Co N1 C11 -95.61(14)
Cl1 Co N1 C11 84.05(14)
C11 N1 C31 C41 -3.5(3)
Co N1 C31 C41 178.48(15)
N1 C31 C41 C51 1.7(3)
C31 C41 C51 C61 0.9(3)
C41 C51 C61 C11 -1.7(3)
N1 C11 C61 C51 -0.1(3)
C1 C11 C61 C51 -179.4(2)
C62 C12 N2 C32 3.7(3)
C3 C12 N2 C32 -168.0(2)
C62 C12 N2 Co 178.06(15)
C3 C12 N2 Co 6.4(3)
N5 Co N2 C32 146.28(17)
N1 Co N2 C32 -36.42(18)
Cl2 Co N2 C32 -124.04(16)
Cl1 Co N2 C32 54.56(16)
N5 Co N2 C12 -28.12(16)
N1 Co N2 C12 149.17(16)
Cl2 Co N2 C12 61.55(16)
Cl1 Co N2 C12 -119.85(16)
C12 N2 C32 C42 -5.1(3)
Co N2 C32 C42 -179.62(17)
N2 C32 C42 C52 2.6(3)
C32 C42 C52 C62 1.2(3)
C42 C52 C62 C12 -2.5(3)
N2 C12 C62 C52 0.0(3)
C3 C12 C62 C52 171.9(2)
C63 C13 C23 C33 -0.6(3)
C1 C13 C23 C33 177.1(2)
C13 C23 C33 C43 -0.4(3)
C23 C33 C43 C53 0.9(3)
C33 C43 C53 C63 -0.5(3)
C43 C53 C63 C13 -0.4(3)
C23 C13 C63 C53 0.9(3)
C1 C13 C63 C53 -176.7(2)
C64 C14 C24 C34 0.3(3)
C3 C14 C24 C34 -175.73(19)
C14 C24 C34 C44 -0.3(3)
C24 C34 C44 C54 -0.2(3)
C34 C44 C54 C64 0.7(3)
C44 C54 C64 C14 -0.7(3)
C24 C14 C64 C54 0.2(3)
C3 C14 C64 C54 176.2(2)
N1 C11 C1 N3 1.8(3)
C61 C11 C1 N3 -179.0(2)
N1 C11 C1 C13 -177.11(19)
C61 C11 C1 C13 2.2(3)
C63 C13 C1 N3 113.2(3)
C23 C13 C1 N3 -64.5(3)
C23 C13 C1 C11 114.3(2)
C11 C1 N3 N4 -176.66(18)
C13 C1 N3 N4 2.2(3)
C11 C1 N3 Co -3.4(2)
C13 C1 N3 Co 175.53(15)
N5 Co N3 C1 178.88(17)
N1 Co N3 C1 2.89(16)
Cl2 Co N3 C1 89.64(16)
Cl1 Co N3 C1 -88.88(16)
N5 Co N3 N4 -7.09(14)
N1 Co N3 N4 176.92(14)
Cl2 Co N3 N4 -96.33(14)
Cl1 Co N3 N4 85.15(14)
C1 N3 N4 C2 -177.98(19)
Co N3 N4 C2 8.3(2)
N3 N4 C2 O1 176.83(18)
N3 N4 C2 N5 -4.5(2)
O1 C2 N5 N6 -28.2(3)
N4 C2 N5 N6 153.20(17)
O1 C2 N5 Co 177.20(17)
N4 C2 N5 Co -1.4(2)
N3 Co N5 N6 -145.83(17)
N2 Co N5 N6 39.27(17)
N1 Co N5 N6 -130.9(2)
Cl2 Co N5 N6 -52.20(16)
Cl1 Co N5 N6 128.53(16)
N3 Co N5 C2 4.64(14)
N2 Co N5 C2 -170.25(15)
N1 Co N5 C2 19.5(4)
Cl2 Co N5 C2 98.28(14)
Cl1 Co N5 C2 -80.99(14)
C2 N5 N6 C3 -175.45(18)
Co N5 N6 C3 -24.4(3)
N5 N6 C3 C12 -13.0(3)
N5 N6 C3 C14 173.95(17)
N2 C12 C3 N6 21.7(3)
C62 C12 C3 N6 -150.0(2)
N2 C12 C3 C14 -165.63(19)
C62 C12 C3 C14 22.7(3)
C24 C14 C3 N6 35.0(3)
C64 C14 C3 N6 -141.0(2)
C24 C14 C3 C12 -138.5(2)
C64 C14 C3 C12 45.5(3)
